data_2011928
loop_
_publ_author_name
'Schr\"oder, J\"org'
'Wenzel, Herbert'
'Stammler, Hans-Georg'
'Stammler, Anja'
'Neumann, Beate'
'Tschesche, Harald'

_publ_section_title
;
 Novel heterocyclic inhibitors of matrix metalloproteinases: three
 6<i>H</i>-1,3,4-thiadiazines
;
_journal_issue 5
_journal_name_full 'Acta Crystallographica Section C'
_journal_page_first 593
_journal_page_last 596
_journal_paper_doi 10.1107/S0108270101002372
_journal_volume 57
_journal_year 2001
_chemical_formula_moiety 'C16 H15 Cl N4 O3 S3'
_chemical_formula_sum 'C16 H15 Cl N4 O3 S3'
_chemical_formula_weight 442.95
_chemical_name_systematic
;
(2S)-N-[5-(5-chloro-2-thienyl)-6H-1,3,4-thiadiazin-2-yl]-2-
[(phenylsulfonyl)amino]propanamide
;
_space_group_IT_number 4
_symmetry_cell_setting monoclinic
_symmetry_space_group_name_Hall 'P 2yb'
_symmetry_space_group_name_H-M 'P 1 21 1'
_audit_creation_method SHELXL97
_cell_angle_alpha 90
_cell_angle_beta 102.48(3)
_cell_angle_gamma 90
_cell_formula_units_Z 4
_cell_length_a 10.613(4)
_cell_length_b 11.193(4)
_cell_length_c 16.399(5)
_cell_measurement_reflns_used 19
_cell_measurement_temperature 173(2)
_cell_measurement_theta_max 12.0
_cell_measurement_theta_min 2.2
_cell_volume 1902.0(12)
_computing_cell_refinement P3/PC
_computing_data_collection 'P3/PC (Siemens, 1993)'
_computing_data_reduction 'SHELXTL-Plus (Sheldrick, 1990a)'
_computing_molecular_graphics 'ORTEP3 for Windows (Farrugia, 1997)'
_computing_publication_material 'SHELXL97 and PLATON (Spek, 1990)'
_computing_structure_refinement 'SHELXL97 (Sheldrick, 1997)'
_computing_structure_solution 'SHELXS97 (Sheldrick, 1990b)'
_diffrn_ambient_temperature 173(2)
_diffrn_measured_fraction_theta_full .999
_diffrn_measured_fraction_theta_max .999
_diffrn_measurement_device_type 'Siemens P2~1~'
_diffrn_measurement_method 'Wyckoff scan'
_diffrn_radiation_monochromator graphite
_diffrn_radiation_source 'normal-focus sealed tube'
_diffrn_radiation_type MoK\a
_diffrn_radiation_wavelength .71073
_diffrn_reflns_av_R_equivalents .054
_diffrn_reflns_av_sigmaI/netI .119
_diffrn_reflns_limit_h_max 12
_diffrn_reflns_limit_h_min -12
_diffrn_reflns_limit_k_max 13
_diffrn_reflns_limit_k_min -13
_diffrn_reflns_limit_l_max 19
_diffrn_reflns_limit_l_min -19
_diffrn_reflns_number 7536
_diffrn_reflns_theta_full 25.05
_diffrn_reflns_theta_max 25.05
_diffrn_reflns_theta_min 1.97
_diffrn_standards_decay_% 0
_diffrn_standards_interval_count 100
_diffrn_standards_number 3
_exptl_absorpt_coefficient_mu .556
_exptl_absorpt_correction_type none
_exptl_crystal_colour colourless
_exptl_crystal_density_diffrn 1.547
_exptl_crystal_density_method 'not measured'
_exptl_crystal_description needle
_exptl_crystal_F_000 912
_exptl_crystal_size_max .40
_exptl_crystal_size_mid .15
_exptl_crystal_size_min .15
_refine_diff_density_max .30
_refine_diff_density_min -.35
_refine_ls_abs_structure_details 'Flack (1983)'
_refine_ls_abs_structure_Flack -.03(11)
_refine_ls_extinction_method none
_refine_ls_goodness_of_fit_ref 1.016
_refine_ls_hydrogen_treatment constr
_refine_ls_matrix_type full
_refine_ls_number_parameters 489
_refine_ls_number_reflns 6749
_refine_ls_number_restraints 1
_refine_ls_restrained_S_all 1.016
_refine_ls_R_factor_all .107
_refine_ls_R_factor_gt .061
_refine_ls_shift/su_max <0.001
_refine_ls_shift/su_mean .000
_refine_ls_structure_factor_coef Fsqd
_refine_ls_weighting_details 'w = 1/[\s^2^(Fo^2^)+(0.0364P)^2^+0.5602P] where P=(Fo^2^+2Fc^2^)/3'
_refine_ls_weighting_scheme calc
_refine_ls_wR_factor_ref .125
_reflns_number_gt 4676
_reflns_number_total 6749
_reflns_threshold_expression I>2\s(I)
_cod_data_source_file av1070.cif
_cod_data_source_block III
_cod_original_cell_volume 1902.0(11)
_cod_original_sg_symbol_H-M 'P 21'
_cod_database_code 2011928
_cod_database_fobs_code 2011928

loop_
_symmetry_equiv_pos_as_xyz
'x, y, z'
'-x, y+1/2, -z'

loop_
_atom_site_label
_atom_site_fract_x
_atom_site_fract_y
_atom_site_fract_z
_atom_site_U_iso_or_equiv
_atom_site_adp_type
_atom_site_calc_flag
_atom_site_refinement_flags
_atom_site_occupancy
_atom_site_disorder_assembly
_atom_site_disorder_group
_atom_site_type_symbol
S1 .40775(15) .81849(19) .58846(10) .0259(4) Uani d . 1 . . S
S2 .16364(15) .81560(19) .26446(10) .0235(4) Uani d . 1 . . S
S3 .28040(18) .57269(18) -.00242(12) .0290(5) Uani d . 1 . . S
Cl1 .3719(2) .8724(3) .75937(14) .0604(8) Uani d . 1 . . Cl
O1 .1612(4) .8569(5) .1016(3) .0304(14) Uani d . 1 . . O
O2 .3633(5) .4811(5) -.0219(4) .0458(17) Uani d . 1 . . O
O3 .1639(5) .6035(5) -.0615(3) .0395(15) Uani d . 1 . . O
N1 .4014(5) .7993(5) .4035(3) .0197(13) Uani d . 1 . . N
N2 .4201(5) .7802(5) .3221(3) .0174(13) Uani d . 1 . . N
N3 .3557(5) .8041(5) .1809(3) .0192(13) Uani d . 1 . . N
H3N .4371 .7925 .1793 .023 Uiso calc R 1 . . H
N4 .3711(5) .6881(5) .0177(3) .0229(14) Uani d . 1 . . N
H4N .4543 .6759 .0227 .028 Uiso calc R 1 . . H
C1 .3059(7) .8449(7) .6556(4) .0274(18) Uani d . 1 . . C
C2 .1796(7) .8390(7) .6185(5) .0289(19) Uani d . 1 . . C
H2A .1112 .8523 .6464 .035 Uiso calc R 1 . . H
C3 .1619(6) .8107(7) .5332(4) .0218(16) Uani d . 1 . . C
H3A .0796 .8004 .4972 .026 Uiso calc R 1 . . H
C4 .2763(6) .7994(6) .5075(4) .0174(15) Uani d . 1 . . C
C5 .2920(6) .7771(6) .4220(4) .0168(16) Uani d . 1 . . C
C6 .1815(6) .7287(7) .3590(4) .0227(16) Uani d . 1 . . C
H6A .1015 .7333 .3807 .027 Uiso calc R 1 . . H
H6B .1975 .6439 .3474 .027 Uiso calc R 1 . . H
C7 .3258(6) .7990(6) .2596(4) .0160(15) Uani d . 1 . . C
C8 .2727(6) .8251(7) .1059(4) .0210(15) Uani d . 1 . . C
C9 .3318(6) .8119(7) .0290(4) .0236(16) Uani d . 1 . . C
H9A .4126 .8608 .0401 .028 Uiso calc R 1 . . H
C10 .2422(7) .8672(7) -.0479(4) .0341(19) Uani d . 1 . . C
H10A .2789 .8546 -.0972 .051 Uiso calc R 1 . . H
H10B .2335 .9531 -.0389 .051 Uiso calc R 1 . . H
H10C .1571 .8292 -.0567 .051 Uiso calc R 1 . . H
C11 .2328(7) .5306(7) .0920(5) .0242(17) Uani d . 1 . . C
C12 .3282(7) .5117(8) .1620(5) .038(2) Uani d . 1 . . C
H12A .4165 .5235 .1611 .045 Uiso calc R 1 . . H
C13 .2908(9) .4745(8) .2350(5) .046(2) Uani d . 1 . . C
H13A .3545 .4614 .2846 .055 Uiso calc R 1 . . H
C14 .1626(8) .4568(8) .2353(5) .037(2) Uani d . 1 . . C
H14A .1382 .4306 .2848 .044 Uiso calc R 1 . . H
C15 .0705(7) .4767(7) .1644(5) .035(2) Uani d . 1 . . C
H15A -.0179 .4659 .1656 .042 Uiso calc R 1 . . H
C16 .1036(7) .5128(7) .0904(5) .0288(19) Uani d . 1 . . C
H16A .0397 .5246 .0407 .035 Uiso calc R 1 . . H
S4 .62260(17) .65968(19) -.08416(12) .0313(5) Uani d . 1 . . S
S5 .87898(15) .69831(18) .23384(11) .0262(4) Uani d . 1 . . S
S6 .74209(17) .95360(17) .49967(11) .0226(4) Uani d . 1 . . S
Cl2 .6468(2) .6173(2) -.25930(12) .0426(6) Uani d . 1 . . Cl
O4 .8880(4) .6490(5) .3946(3) .0303(13) Uani d . 1 . . O
O5 .8576(5) .9368(5) .5643(3) .0351(14) Uani d . 1 . . O
O6 .6437(5) 1.0353(5) .5131(4) .0344(14) Uani d . 1 . . O
N5 .6363(5) .7027(6) .0977(3) .0211(14) Uani d . 1 . . N
N6 .6218(5) .7269(5) .1804(3) .0209(14) Uani d . 1 . . N
N7 .6929(5) .7152(5) .3229(3) .0200(13) Uani d . 1 . . N
H7N .6139 .7322 .3279 .024 Uiso calc R 1 . . H
N8 .6715(5) .8263(5) .4790(3) .0204(12) Uani d . 1 . . N
H8N .5867 .8233 .4685 .025 Uiso calc R 1 . . H
C17 .7171(7) .6540(7) -.1580(5) .0284(19) Uani d . 1 . . C
C18 .8396(7) .6827(7) -.1274(5) .031(2) Uani d . 1 . . C
H18A .9042 .6840 -.1595 .037 Uiso calc R 1 . . H
C19 .8625(6) .7114(7) -.0409(5) .0274(18) Uani d . 1 . . C
H19A .9450 .7334 -.0090 .033 Uiso calc R 1 . . H
C20 .7558(6) .7044(7) -.0085(4) .0221(16) Uani d . 1 . . C
C21 .7438(6) .7284(7) .0769(4) .0206(17) Uani d . 1 . . C
C22 .8535(6) .7838(8) .1375(4) .031(2) Uani d . 1 . . C
H22A .8331 .8679 .1482 .037 Uiso calc R 1 . . H
H22B .9325 .7825 .1145 .037 Uiso calc R 1 . . H
C23 .7179(6) .7134(7) .2428(4) .0195(16) Uani d . 1 . . C
C24 .7823(6) .6924(7) .3934(5) .0220(17) Uani d . 1 . . C
C25 .7438(6) .7162(6) .4773(4) .0188(15) Uani d . 1 . . C
H25A .8252 .7229 .5211 .023 Uiso calc R 1 . . H
C26 .6667(7) .6109(6) .5012(4) .0328(19) Uani d . 1 . . C
H26A .6527 .6232 .5578 .049 Uiso calc R 1 . . H
H26B .7149 .5366 .4995 .049 Uiso calc R 1 . . H
H26C .5832 .6057 .4618 .049 Uiso calc R 1 . . H
C27 .7938(7) 1.0000(6) .4091(4) .0196(16) Uani d . 1 . . C
C28 .9248(7) 1.0217(6) .4133(5) .0272(18) Uani d . 1 . . C
H28A .9856 1.0142 .4649 .033 Uiso calc R 1 . . H
C29 .9648(8) 1.0542(7) .3419(5) .037(2) Uani d . 1 . . C
H29A 1.0537 1.0684 .3441 .045 Uiso calc R 1 . . H
C30 .8765(8) 1.0664(7) .2669(5) .038(2) Uani d . 1 . . C
H30A .9047 1.0901 .2182 .046 Uiso calc R 1 . . H
C31 .7466(8) 1.0441(8) .2628(5) .037(2) Uani d . 1 . . C
H31A .6862 1.0516 .2110 .044 Uiso calc R 1 . . H
C32 .7048(7) 1.0108(6) .3342(5) .0274(19) Uani d . 1 . . C
H32A .6159 .9956 .3316 .033 Uiso calc R 1 . . H

loop_
_atom_site_aniso_label
_atom_site_aniso_U_11
_atom_site_aniso_U_22
_atom_site_aniso_U_33
_atom_site_aniso_U_12
_atom_site_aniso_U_13
_atom_site_aniso_U_23
S1 .0224(9) .0408(12) .0148(9) -.0048(9) .0044(7) -.0030(9)
S2 .0132(8) .0401(12) .0167(9) .0008(9) .0023(7) .0040(9)
S3 .0295(10) .0368(12) .0221(10) -.0056(9) .0091(8) -.0076(9)
Cl1 .0623(14) .101(2) .0210(12) -.0311(15) .0158(10) -.0204(13)
O1 .020(3) .048(4) .022(3) .011(3) .001(2) .010(3)
O2 .051(4) .042(4) .053(4) -.003(3) .031(3) -.013(3)
O3 .033(3) .060(4) .020(3) -.017(3) -.007(2) .002(3)
N1 .021(3) .026(4) .012(3) -.001(3) .005(2) .001(3)
N2 .015(3) .023(3) .013(3) .000(2) .001(2) -.001(2)
N3 .018(3) .031(4) .010(3) .003(3) .006(2) .001(3)
N4 .017(3) .034(4) .017(3) -.001(3) .003(2) -.009(3)
C1 .046(5) .025(5) .015(4) -.006(4) .014(3) -.001(3)
C2 .026(4) .033(5) .033(5) -.003(4) .019(3) -.001(4)
C3 .017(3) .024(4) .026(4) -.001(3) .009(3) .000(4)
C4 .021(3) .016(4) .014(3) .000(3) .001(3) .004(3)
C5 .016(3) .019(4) .015(4) .002(3) .002(3) .004(3)
C6 .021(3) .028(4) .018(4) -.010(3) .003(3) .004(3)
C7 .019(3) .014(4) .015(4) .001(3) .004(3) -.003(3)
C8 .024(4) .022(4) .016(4) -.003(3) .003(3) .005(3)
C9 .018(3) .041(5) .011(3) .004(4) .003(3) -.003(4)
C10 .044(5) .039(5) .019(4) .010(4) .007(3) .003(3)
C11 .030(4) .021(4) .022(4) -.001(3) .007(3) -.008(3)
C12 .024(4) .054(6) .034(5) -.002(4) .002(4) -.002(4)
C13 .058(6) .051(7) .023(5) .000(5) -.003(4) .003(4)
C14 .062(6) .028(5) .026(5) -.011(5) .023(4) .000(4)
C15 .033(4) .033(5) .043(5) -.004(4) .019(4) -.010(4)
C16 .025(4) .032(5) .032(5) -.002(4) .011(3) -.002(4)
S4 .0222(9) .0529(14) .0189(10) -.0040(9) .0044(8) -.0066(9)
S5 .0135(8) .0452(13) .0206(10) .0016(9) .0053(7) .0007(9)
S6 .0259(10) .0238(10) .0198(10) -.0071(8) .0088(8) -.0071(8)
Cl2 .0547(13) .0571(15) .0157(10) -.0008(11) .0069(9) -.0062(10)
O4 .025(3) .041(3) .027(3) .012(3) .010(2) .001(3)
O5 .040(3) .045(4) .020(3) -.019(3) .005(2) -.002(3)
O6 .048(3) .019(3) .047(4) .002(3) .032(3) -.009(3)
N5 .013(3) .034(4) .017(3) .002(3) .004(2) -.006(3)
N6 .019(3) .034(4) .011(3) .000(3) .007(2) -.006(3)
N7 .013(3) .029(4) .019(3) .003(3) .005(2) -.001(3)
N8 .013(3) .020(3) .028(3) -.002(3) .006(2) -.007(3)
C17 .032(4) .035(5) .021(4) .001(4) .014(3) -.002(4)
C18 .034(4) .040(5) .026(4) .001(4) .021(3) .004(4)
C19 .023(4) .036(5) .025(4) .002(4) .009(3) .006(4)
C20 .018(3) .030(4) .020(4) .002(3) .005(3) .002(4)
C21 .015(3) .024(4) .023(4) .005(3) .005(3) -.002(3)
C22 .019(4) .057(6) .016(4) -.007(4) .003(3) -.007(4)
C23 .009(3) .031(4) .019(4) .001(3) .003(3) .004(3)
C24 .018(4) .020(4) .029(4) .003(3) .006(3) .000(3)
C25 .020(4) .018(4) .017(3) .002(3) .000(3) -.002(3)
C26 .045(5) .023(4) .038(5) -.002(4) .026(4) .006(4)
C27 .027(4) .020(4) .011(4) -.002(3) .003(3) -.002(3)
C28 .025(4) .021(4) .034(5) .000(3) .005(3) -.007(4)
C29 .042(5) .037(5) .041(5) -.004(4) .023(4) .002(4)
C30 .060(6) .029(5) .028(5) .000(4) .016(4) -.004(4)
C31 .054(5) .027(5) .023(5) -.010(4) -.005(4) .004(4)
C32 .033(4) .019(4) .029(5) -.002(3) .004(4) .005(4)

loop_
_atom_type_symbol
_atom_type_description
_atom_type_scat_dispersion_real
_atom_type_scat_dispersion_imag
_atom_type_scat_source
C C .0033 .0016 'International Tables Vol C Tables 4.2.6.8 and 6.1.1.4'
H H .0000 .0000 'International Tables Vol C Tables 4.2.6.8 and 6.1.1.4'
N N .0061 .0033 'International Tables Vol C Tables 4.2.6.8 and 6.1.1.4'
O O .0106 .0060 'International Tables Vol C Tables 4.2.6.8 and 6.1.1.4'
S S .1246 .1234 'International Tables Vol C Tables 4.2.6.8 and 6.1.1.4'
Cl Cl .1484 .1585 'International Tables Vol C Tables 4.2.6.8 and 6.1.1.4'

loop_
_geom_angle_atom_site_label_1
_geom_angle_atom_site_label_2
_geom_angle_atom_site_label_3
_geom_angle
C4 S1 C1 89.9(3)
C7 S2 C6 93.4(3)
O2 S3 O3 120.1(4)
O2 S3 N4 104.6(3)
O3 S3 N4 109.7(3)
O2 S3 C11 107.8(4)
O3 S3 C11 106.5(3)
N4 S3 C11 107.6(3)
C5 N1 N2 120.9(5)
C7 N2 N1 119.1(5)
C8 N3 C7 127.4(5)
C9 N4 S3 127.7(4)
C2 C1 Cl1 127.4(6)
C2 C1 S1 113.7(6)
Cl1 C1 S1 118.9(4)
C1 C2 C3 111.5(6)
C4 C3 C2 112.9(6)
C3 C4 C5 126.7(6)
C3 C4 S1 112.1(5)
C5 C4 S1 121.2(5)
N1 C5 C4 119.1(6)
N1 C5 C6 121.5(6)
C4 C5 C6 119.3(6)
C5 C6 S2 108.7(5)
N2 C7 N3 116.8(5)
N2 C7 S2 125.8(5)
N3 C7 S2 117.4(5)
O1 C8 N3 121.9(6)
O1 C8 C9 122.9(6)
N3 C8 C9 115.1(5)
N4 C9 C8 111.8(6)
N4 C9 C10 114.8(6)
C8 C9 C10 110.2(5)
C12 C11 C16 122.9(8)
C12 C11 S3 118.0(6)
C16 C11 S3 119.1(6)
C11 C12 C13 117.8(8)
C14 C13 C12 120.5(8)
C15 C14 C13 120.0(7)
C14 C15 C16 121.3(7)
C11 C16 C15 117.5(8)
C17 S4 C20 90.3(3)
C23 S5 C22 93.3(3)
O6 S6 O5 119.8(3)
O6 S6 N8 105.9(3)
O5 S6 N8 108.7(3)
O6 S6 C27 108.0(3)
O5 S6 C27 106.6(3)
N8 S6 C27 107.3(3)
C21 N5 N6 119.5(5)
C23 N6 N5 120.3(5)
C24 N7 C23 124.1(5)
C25 N8 S6 122.0(4)
C18 C17 Cl2 127.5(6)
C18 C17 S4 113.3(6)
Cl2 C17 S4 119.2(4)
C17 C18 C19 111.9(6)
C20 C19 C18 113.7(7)
C19 C20 C21 128.3(7)
C19 C20 S4 110.8(6)
C21 C20 S4 120.8(5)
N5 C21 C20 118.5(6)
N5 C21 C22 121.6(6)
C20 C21 C22 119.9(6)
C21 C22 S5 107.9(5)
N6 C23 N7 117.8(5)
N6 C23 S5 124.3(5)
N7 C23 S5 117.8(5)
O4 C24 N7 124.3(7)
O4 C24 C25 118.3(6)
N7 C24 C25 117.3(6)
N8 C25 C26 109.4(5)
N8 C25 C24 114.0(6)
C26 C25 C24 110.8(6)
C32 C27 C28 120.7(7)
C32 C27 S6 119.7(6)
C28 C27 S6 119.6(6)
C29 C28 C27 119.2(8)
C28 C29 C30 120.5(8)
C29 C30 C31 120.1(8)
C30 C31 C32 120.1(8)
C27 C32 C31 119.3(7)

loop_
_geom_bond_atom_site_label_1
_geom_bond_atom_site_label_2
_geom_bond_site_symmetry_2
_geom_bond_distance
_geom_bond_publ_flag
S1 C4 . 1.718(7) ?
S1 C1 . 1.727(7) ?
S2 C7 . 1.750(6) y
S2 C6 . 1.805(7) y
S3 O2 . 1.431(6) ?
S3 O3 . 1.439(5) ?
S3 N4 . 1.602(6) ?
S3 C11 . 1.792(8) ?
Cl1 C1 . 1.722(8) ?
O1 C8 . 1.223(7) ?
N1 C5 . 1.286(8) y
N1 N2 . 1.407(7) y
N2 C7 . 1.286(8) y
N3 C8 . 1.369(8) ?
N3 C7 . 1.395(8) y
N4 C9 . 1.470(9) ?
C1 C2 . 1.349(10) ?
C2 C3 . 1.406(10) ?
C3 C4 . 1.375(8) ?
C4 C5 . 1.469(9) ?
C5 C6 . 1.487(9) ?
C8 C9 . 1.533(8) ?
C9 C10 . 1.536(9) ?
C11 C12 . 1.373(10) ?
C11 C16 . 1.380(9) ?
C12 C13 . 1.404(11) ?
C13 C14 . 1.376(11) ?
C14 C15 . 1.366(11) ?
C15 C16 . 1.395(10) ?
S4 C17 . 1.732(7) ?
S4 C20 . 1.741(7) ?
S5 C23 . 1.755(6) y
S5 C22 . 1.817(7) y
S6 O6 . 1.440(5) ?
S6 O5 . 1.449(5) ?
S6 N8 . 1.611(6) ?
S6 C27 . 1.769(7) ?
Cl2 C17 . 1.718(8) ?
O4 C24 . 1.218(8) ?
N5 C21 . 1.292(8) y
N5 N6 . 1.423(7) y
N6 C23 . 1.288(8) y
N7 C24 . 1.351(9) ?
N7 C23 . 1.396(8) y
N8 C25 . 1.456(8) ?
C17 C18 . 1.328(11) ?
C18 C19 . 1.423(10) ?
C19 C20 . 1.354(9) ?
C20 C21 . 1.458(9) ?
C21 C22 . 1.492(9) ?
C24 C25 . 1.540(9) ?
C25 C26 . 1.533(9) ?
C27 C32 . 1.384(10) ?
C27 C28 . 1.399(9) ?
C28 C29 . 1.379(10) ?
C29 C30 . 1.382(11) ?
C30 C31 . 1.388(11) ?
C31 C32 . 1.390(11) ?

loop_
_geom_hbond_atom_site_label_D
_geom_hbond_atom_site_label_H
_geom_hbond_atom_site_label_A
_geom_hbond_distance_DH
_geom_hbond_distance_HA
_geom_hbond_distance_DA
_geom_hbond_angle_DHA
N3 H3N N6 .88 2.09 2.956(7) 167.7
N4 H4N S4 .88 2.77 3.456(5) 136.4
N4 H4N N5 .88 2.08 2.842(7) 145.0
N7 H7N N2 .88 2.11 2.983(7) 172.0
N8 H8N N1 .88 2.04 2.882(7) 159.5

loop_
_cod_related_entry_id
_cod_related_entry_database
_cod_related_entry_code
1 ChemSpider 8289841
